data_7034223
loop_
_publ_author_name
'Mishra, Shashank'
'Jeanneau, Erwann'
'Mangematin, St\'ephane'
'Chermette, Henry'
'Poor Kalhor, Mahboubeh'
'Bonnefont, Guillaume'
'Fantozzi, Gilbert'
'Le Floch, Sylvie'
'Pailhes, St\'ephane'
'Daniele, St\'ephane'

_publ_section_title
;
 A convenient and quantitative route to Sn(iv)-M [M = Ti(iv), Nb(v),
 Ta(v)] heterobimetallic precursors for dense mixed-metal oxide ceramics.
;
_journal_issue 15
_journal_name_full 'Dalton transactions (Cambridge, England : 2003)'
_journal_page_first 6848
_journal_page_last 6862
_journal_paper_doi 10.1039/c5dt00339c
_journal_volume 44
_journal_year 2015
_chemical_absolute_configuration ad
_chemical_formula_moiety 'C20 H52 Cl6 Nb2 O12 Sn2'
_chemical_formula_sum 'C20 H52 Cl6 Nb2 O12 Sn2'
_chemical_formula_weight 1120.56
_space_group_IT_number 9
_symmetry_cell_setting monoclinic
_symmetry_space_group_name_Hall 'C -2yc'
_symmetry_space_group_name_H-M 'C 1 c 1'
_atom_sites_solution_hydrogens geom
_atom_sites_solution_primary direct
_audit_creation_date 09-12-01
_audit_creation_method CRYSTALS_ver_12.87
_audit_update_record
;
2009-12-18 deposited with the CCDC.
2015-03-02 downloaded from the CCDC.
;
_cell_angle_alpha 90
_cell_angle_beta 92.935(7)
_cell_angle_gamma 90
_cell_formula_units_Z 4
_cell_length_a 17.5030(10)
_cell_length_b 11.6510(10)
_cell_length_c 19.801(2)
_cell_measurement_reflns_used 8760
_cell_measurement_temperature 150
_cell_measurement_theta_max 29.6553
_cell_measurement_theta_min 3.4886
_cell_volume 4032.7(6)
_computing_cell_refinement
;
CrysAlisPro, Oxford Diffraction Ltd.,
Version 1.171.33.48 (release 15-09-2009 CrysAlis171 .NET)
(compiled Sep 15 2009,11:49:04)
;
_computing_data_collection
;
CrysAlisPro, Oxford Diffraction Ltd.,
Version 1.171.33.48 (release 15-09-2009 CrysAlis171 .NET)
(compiled Sep 15 2009,11:49:04)
;
_computing_data_reduction
;
CrysAlisPro, Oxford Diffraction Ltd.,
Version 1.171.33.48 (release 15-09-2009 CrysAlis171 .NET)
(compiled Sep 15 2009,11:49:04)
;
_computing_molecular_graphics 'CAMERON (Watkin et al., 1996)'
_computing_publication_material 'CRYSTALS (Betteridge et al., 2003)'
_computing_structure_refinement 'CRYSTALS (Betteridge et al., 2003)'
_computing_structure_solution 'SIR97 (Altomare et al., 1999)'
_diffrn_ambient_temperature 150
_diffrn_measured_fraction_theta_full 0.997
_diffrn_measured_fraction_theta_max 0.866
_diffrn_measurement_device 'Oxford Diffraction XCALIBUR'
_diffrn_measurement_device_type Area
_diffrn_measurement_method \w
_diffrn_radiation_monochromator graphite
_diffrn_radiation_type 'Mo K\a'
_diffrn_radiation_wavelength 0.71069
_diffrn_reflns_av_R_equivalents 0.044
_diffrn_reflns_limit_h_max 23
_diffrn_reflns_limit_h_min -18
_diffrn_reflns_limit_k_max 16
_diffrn_reflns_limit_k_min -15
_diffrn_reflns_limit_l_max 26
_diffrn_reflns_limit_l_min -27
_diffrn_reflns_number 17791
_diffrn_reflns_theta_full 26.448
_diffrn_reflns_theta_max 29.717
_diffrn_reflns_theta_min 3.497
_diffrn_standards_number 0
_exptl_absorpt_coefficient_mu 2.222
_exptl_absorpt_correction_T_max 0.86
_exptl_absorpt_correction_T_min 0.75
_exptl_absorpt_correction_type analytical
_exptl_absorpt_process_details
;
CrysAlisPro, Oxford Diffraction Ltd.,
Version 1.171.33.48 (release 15-09-2009 CrysAlis171 .NET)
(compiled Sep 15 2009,11:49:04)
Analytical numeric absorption correction using a multifaceted crystal
model based on expressions derived by R.C. Clark & J.S. Reid.
(Clark, R. C. & Reid, J. S. (1995). Acta Cryst. A51, 887-897)
;
_exptl_crystal_colour colorless
_exptl_crystal_density_diffrn 1.846
_exptl_crystal_density_method 'not measured'
_exptl_crystal_description needle
_exptl_crystal_F_000 2208
_exptl_crystal_size_max 0.205
_exptl_crystal_size_mid 0.094
_exptl_crystal_size_min 0.069
_refine_diff_density_max 1.75
_refine_diff_density_min -1.56
_refine_ls_abs_structure_details 'Flack (1983), 0 Friedel-pairs'
_refine_ls_abs_structure_Flack 0.61(3)
_refine_ls_extinction_method None
_refine_ls_goodness_of_fit_ref 0.9620
_refine_ls_hydrogen_treatment none
_refine_ls_matrix_type full
_refine_ls_number_parameters 399
_refine_ls_number_reflns 8759
_refine_ls_number_restraints 48
_refine_ls_R_factor_all 0.0564
_refine_ls_R_factor_gt 0.0439
_refine_ls_shift/su_max 0.0010479
_refine_ls_structure_factor_coef Fsqd
_refine_ls_weighting_details
;
Method= Modified Sheldrick
w=1/[\s^2^(F^2^) + ( 0.05P)^2^ +50.09P]
,where P=(max(Fo^2^,0) + 2Fc^2^)/3
;
_refine_ls_weighting_scheme calc
_refine_ls_wR_factor_all 0.1107
_refine_ls_wR_factor_gt 0.1042
_refine_ls_wR_factor_ref 0.1107
_reflns_limit_h_max 23
_reflns_limit_h_min -18
_reflns_limit_k_max 16
_reflns_limit_k_min 0
_reflns_limit_l_max 26
_reflns_limit_l_min -27
_reflns_number_gt 7267
_reflns_number_total 8759
_reflns_threshold_expression I>2.0\s(I)
_oxford_diffrn_Wilson_B_factor 0.00
_oxford_diffrn_Wilson_scale 0.00
_oxford_refine_ls_r_factor_ref 0.0564
_oxford_refine_ls_scale 0.6414(10)
_oxford_reflns_number_all 8759
_oxford_reflns_threshold_expression_ref I>-10.0\s(I)
_oxford_structure_analysis_title 'smr214 in C 1 c 1'
_cod_data_source_file c5dt00339c2.cif
_cod_data_source_block SMR214
_cod_depositor_comments
;
The following automatic conversions were performed:

'_symmetry_cell_setting' value 'Monoclinic' changed to 'monoclinic'
according to
/usr/data/users/saulius/crontab/automatic-downloads/rss-feeds/RSC/lib/dictionaries/cif_core.dic
dictionary named 'cif_core.dic' version 2.4.2 from 2011-04-26.

Automatic conversion script
Id: cif_fix_values 3086 2015-02-26 13:12:21Z robertas 

 Adding full bibliography for 7034222--7034230.cif.
;
_cod_original_sg_symbol_H-M 'C 1 c 1 '
_cod_database_code 7034223

loop_
_symmetry_equiv_pos_as_xyz
x,y,z
x+1/2,y+1/2,z
x,-y,z+1/2
x+1/2,-y+1/2,z+1/2

loop_
_atom_site_label
_atom_site_type_symbol
_atom_site_fract_x
_atom_site_fract_y
_atom_site_fract_z
_atom_site_U_iso_or_equiv
_atom_site_occupancy
_atom_site_adp_type
_atom_site_refinement_flags_posn
_atom_site_refinement_flags_adp
_atom_site_disorder_assembly
_atom_site_disorder_group
C1 C 0.7294(5) 0.5544(8) 0.6068(6) 0.0359 1.0000 Uani . . . .
C2 C 0.7470(7) 0.4293(9) 0.6027(8) 0.0521 1.0000 Uani . . . .
C3 C 0.4340(5) 0.5880(8) 0.5409(6) 0.0369 1.0000 Uani . U . .
C4 C 0.3863(6) 0.6967(9) 0.5403(7) 0.0511 1.0000 Uani . U . .
C5 C 0.7735(6) 0.9392(7) 0.6390(6) 0.0336 1.0000 Uani . . . .
C6 C 0.8200(6) 0.8311(8) 0.6449(6) 0.0419 1.0000 Uani . . . .
C7 C 0.4797(5) 0.9732(8) 0.5766(5) 0.0315 1.0000 Uani . U . .
C8 C 0.4605(8) 1.0994(11) 0.5838(7) 0.0582 1.0000 Uani . U . .
C9 C 0.6275(8) 1.1540(11) 0.7556(7) 0.0632 1.0000 Uani D U . .
C10 C 0.7040(9) 1.2109(15) 0.7757(9) 0.0957 1.0000 Uani D U . .
C11 C 0.4463(8) 0.9136(13) 0.7588(9) 0.0868 1.0000 Uani D . . .
C12 C 0.3952(8) 1.0195(14) 0.7537(8) 0.0887 1.0000 Uani D . . .
C13 C 0.7260(9) 0.8948(10) 0.8150(7) 0.0646 1.0000 Uani D . . .
C14 C 0.7427(12) 0.7811(12) 0.8509(9) 0.0978 1.0000 Uani D . . .
C15 C 0.5639(8) 0.3662(9) 0.4277(7) 0.0613 1.0000 Uani . . . .
C16 C 0.4774(11) 0.3285(14) 0.4211(9) 0.1107 1.0000 Uani . . . .
C17 C 0.7420(6) 0.5279(12) 0.4191(7) 0.0636 1.0000 Uani D U . .
C18 C 0.8208(8) 0.5823(14) 0.4288(8) 0.0873 1.0000 Uani D U . .
C19 C 0.4925(18) 0.630(2) 0.3567(14) 0.0655 0.5000 Uani . U 2 2
C20 C 0.4552(17) 0.732(3) 0.3361(18) 0.0712 0.5000 Uani . U 2 2
C21 C 0.4762(15) 0.708(2) 0.3778(12) 0.0672 0.5000 Uani . U 2 1
C22 C 0.4589(15) 0.643(3) 0.3190(13) 0.0657 0.5000 Uani . U 2 1
O1 O 0.5836(4) 0.7459(6) 0.6685(4) 0.0317 1.0000 Uani . . . .
O2 O 0.6206(4) 0.7794(5) 0.5107(3) 0.0303 1.0000 Uani . . . .
O3 O 0.6473(4) 0.5743(5) 0.5884(4) 0.0284 1.0000 Uani . . . .
O4 O 0.5137(4) 0.6137(6) 0.5613(4) 0.0317 1.0000 Uani . . . .
O5 O 0.6943(4) 0.9114(5) 0.6191(4) 0.0267 1.0000 Uani . . . .
O6 O 0.5589(4) 0.9523(5) 0.5923(4) 0.0264 1.0000 Uani . . . .
O7 O 0.6349(5) 1.0851(5) 0.6979(4) 0.0368 1.0000 Uani . . . .
O8 O 0.5161(5) 0.9341(6) 0.7285(4) 0.0381 1.0000 Uani . . . .
O9 O 0.6755(4) 0.8782(6) 0.7598(4) 0.0384 1.0000 Uani . . . .
O10 O 0.5757(5) 0.4393(5) 0.4850(4) 0.0402 1.0000 Uani . . . .
O11 O 0.6907(5) 0.5923(6) 0.4526(4) 0.0378 1.0000 Uani . . . .
O12 O 0.5332(5) 0.6437(6) 0.4213(5) 0.0459 1.0000 Uani . . . .
Sn2 Sn 0.64533(10) 0.95042(5) 0.52321(9) 0.0275 1.0000 Uani . . . .
Cl5 Cl 0.76128(18) 0.9256(2) 0.46844(16) 0.0391 1.0000 Uani . . . .
Cl6 Cl 0.66918(17) 1.15156(19) 0.54588(16) 0.0375 1.0000 Uani . . . .
Cl4 Cl 0.56318(19) 0.9942(2) 0.42724(16) 0.0452 1.0000 Uani . . . .
Nb2 Nb 0.60195(10) 0.63214(6) 0.49417(9) 0.0265 1.0000 Uani . . . .
Sn1 Sn 0.56134(10) 0.57465(5) 0.65773(9) 0.0289 1.0000 Uani . . . .
Cl3 Cl 0.53816(18) 0.3737(2) 0.63477(17) 0.0418 1.0000 Uani . . . .
Cl2 Cl 0.64357(19) 0.5328(2) 0.75356(16) 0.0458 1.0000 Uani . . . .
Cl1 Cl 0.44513(19) 0.5974(2) 0.71263(18) 0.0487 1.0000 Uani . . . .
Nb1 Nb 0.60527(10) 0.89271(6) 0.68681(9) 0.0249 1.0000 Uani . . . .
H11 H 0.7403 0.5809 0.6526 0.0431 1.0000 Uiso R . . .
H12 H 0.7603 0.5975 0.5756 0.0428 1.0000 Uiso R . . .
H22 H 0.8004 0.4176 0.6138 0.0779 1.0000 Uiso R . . .
H21 H 0.7176 0.3872 0.6337 0.0779 1.0000 Uiso R . . .
H23 H 0.7357 0.4017 0.5575 0.0779 1.0000 Uiso R . . .
H32 H 0.4144 0.5332 0.5724 0.0439 1.0000 Uiso R . . .
H31 H 0.4313 0.5540 0.4964 0.0439 1.0000 Uiso R . . .
H41 H 0.3343 0.6782 0.5265 0.0760 1.0000 Uiso R . . .
H43 H 0.3877 0.7292 0.5851 0.0760 1.0000 Uiso R . . .
H42 H 0.4060 0.7510 0.5092 0.0758 1.0000 Uiso R . . .
H51 H 0.7756 0.9799 0.6818 0.0399 1.0000 Uiso R . . .
H52 H 0.7936 0.9887 0.6044 0.0401 1.0000 Uiso R . . .
H62 H 0.8718 0.8498 0.6594 0.0629 1.0000 Uiso R . . .
H61 H 0.7984 0.7807 0.6769 0.0628 1.0000 Uiso R . . .
H63 H 0.8195 0.7937 0.6015 0.0629 1.0000 Uiso R . . .
H72 H 0.4505 0.9284 0.6077 0.0379 1.0000 Uiso R . . .
H71 H 0.4673 0.9492 0.5306 0.0380 1.0000 Uiso R . . .
H81 H 0.4063 1.1094 0.5772 0.0880 1.0000 Uiso R . . .
H83 H 0.4765 1.1249 0.6285 0.0878 1.0000 Uiso R . . .
H82 H 0.4858 1.1433 0.5506 0.0879 1.0000 Uiso R . . .
H91 H 0.6119 1.1063 0.7927 0.0760 1.0000 Uiso R . . .
H92 H 0.5891 1.2123 0.7455 0.0761 1.0000 Uiso R . . .
H103 H 0.6937 1.2745 0.8049 0.1420 1.0000 Uiso R . . .
H102 H 0.7373 1.1572 0.7992 0.1421 1.0000 Uiso R . . .
H101 H 0.7278 1.2374 0.7357 0.1420 1.0000 Uiso R . . .
H112 H 0.4562 0.8943 0.8062 0.1070 1.0000 Uiso R . . .
H111 H 0.4190 0.8504 0.7364 0.1072 1.0000 Uiso R . . .
H121 H 0.3499 1.0035 0.7773 0.1370 1.0000 Uiso R . . .
H122 H 0.4212 1.0848 0.7737 0.1370 1.0000 Uiso R . . .
H123 H 0.3818 1.0353 0.7070 0.1370 1.0000 Uiso R . . .
H132 H 0.7032 0.9472 0.8467 0.0792 1.0000 Uiso R . . .
H131 H 0.7743 0.9268 0.8008 0.0790 1.0000 Uiso R . . .
H143 H 0.7757 0.7953 0.8903 0.1430 1.0000 Uiso R . . .
H142 H 0.6954 0.7477 0.8641 0.1430 1.0000 Uiso R . . .
H141 H 0.7674 0.7304 0.8205 0.1429 1.0000 Uiso R . . .
H151 H 0.5955 0.2985 0.4326 0.0740 1.0000 Uiso R . . .
H152 H 0.5767 0.4074 0.3874 0.0741 1.0000 Uiso R . . .
H162 H 0.4683 0.2804 0.3821 0.1521 1.0000 Uiso R . . .
H161 H 0.4645 0.2868 0.4610 0.1520 1.0000 Uiso R . . .
H163 H 0.4456 0.3959 0.4166 0.1520 1.0000 Uiso R . . .
H172 H 0.7429 0.4494 0.4362 0.0759 1.0000 Uiso R . . .
H171 H 0.7273 0.5273 0.3709 0.0762 1.0000 Uiso R . . .
H181 H 0.8559 0.5308 0.4082 0.1320 1.0000 Uiso R . . .
H183 H 0.8339 0.5889 0.4767 0.1320 1.0000 Uiso R . . .
H182 H 0.8213 0.6577 0.4080 0.1316 1.0000 Uiso R . . .
H191 H 0.5282 0.6073 0.3232 0.0819 0.5000 Uiso R . 2 2
H192 H 0.4538 0.5710 0.3611 0.0820 0.5000 Uiso R . 2 2
H202 H 0.4148 0.7129 0.3033 0.1090 0.5000 Uiso R . 2 2
H201 H 0.4917 0.7810 0.3161 0.1091 0.5000 Uiso R . 2 2
H203 H 0.4342 0.7695 0.3742 0.1090 0.5000 Uiso R . 2 2
H212 H 0.4973 0.7813 0.3656 0.0830 0.5000 Uiso R . 2 1
H211 H 0.4300 0.7198 0.4021 0.0830 0.5000 Uiso R . 2 1
H221 H 0.4237 0.6849 0.2891 0.1029 0.5000 Uiso R . 2 1
H223 H 0.5056 0.6270 0.2963 0.1030 0.5000 Uiso R . 2 1
H222 H 0.4353 0.5712 0.3318 0.1029 0.5000 Uiso R . 2 1
H7 H 0.6479 1.1126 0.6621 0.0548 1.0000 Uiso R . . .
H10 H 0.5696 0.4000 0.5186 0.0607 1.0000 Uiso R . . .

loop_
_atom_site_aniso_label
_atom_site_aniso_U_11
_atom_site_aniso_U_22
_atom_site_aniso_U_33
_atom_site_aniso_U_23
_atom_site_aniso_U_13
_atom_site_aniso_U_12
C1 0.015(4) 0.036(5) 0.056(7) 0.007(4) -0.003(4) 0.000(3)
C2 0.021(5) 0.051(6) 0.085(10) 0.004(6) 0.011(5) 0.006(4)
C3 0.008(4) 0.039(5) 0.063(7) 0.000(4) 0.000(4) -0.006(3)
C4 0.029(5) 0.042(5) 0.082(8) 0.004(5) -0.001(5) 0.001(4)
C5 0.024(5) 0.034(5) 0.043(6) -0.005(4) -0.002(4) -0.009(3)
C6 0.024(5) 0.038(5) 0.063(7) 0.001(5) 0.000(5) 0.005(4)
C7 0.029(5) 0.037(4) 0.029(5) -0.002(4) 0.003(4) 0.000(4)
C8 0.057(7) 0.057(6) 0.060(7) 0.002(5) 0.001(6) 0.005(5)
C9 0.105(8) 0.053(6) 0.031(6) -0.010(5) -0.003(6) 0.008(6)
C10 0.129(9) 0.090(8) 0.065(7) -0.005(7) -0.022(7) -0.034(8)
C11 0.045(8) 0.131(14) 0.088(12) 0.009(10) 0.034(8) 0.009(8)
C12 0.060(8) 0.126(14) 0.083(11) 0.009(10) 0.026(7) 0.026(9)
C13 0.074(10) 0.063(7) 0.055(8) -0.013(6) -0.016(7) 0.005(6)
C14 0.140(18) 0.089(11) 0.061(11) 0.027(8) -0.034(11) -0.011(11)
C15 0.105(11) 0.038(6) 0.040(7) -0.011(5) -0.009(7) 0.009(6)
C16 0.164(18) 0.073(10) 0.088(12) 0.005(8) -0.055(12) -0.066(11)
C17 0.056(6) 0.088(7) 0.048(6) -0.017(6) 0.013(5) 0.023(6)
C18 0.097(7) 0.107(6) 0.059(6) -0.008(5) 0.000(5) -0.002(6)
C19 0.074(14) 0.079(14) 0.040(11) -0.016(9) -0.035(10) 0.027(11)
C20 0.054(12) 0.092(15) 0.064(14) 0.005(12) -0.025(11) 0.006(12)
C21 0.074(13) 0.082(14) 0.042(11) -0.014(10) -0.029(10) 0.034(11)
C22 0.052(11) 0.084(14) 0.058(13) -0.005(12) -0.029(10) 0.004(12)
O1 0.032(3) 0.038(3) 0.026(4) 0.005(2) 0.009(3) -0.005(2)
O2 0.027(3) 0.039(3) 0.025(4) 0.002(3) -0.001(3) -0.003(2)
O3 0.028(4) 0.025(3) 0.032(4) -0.003(2) 0.004(3) 0.004(2)
O4 0.025(4) 0.033(3) 0.036(4) -0.006(3) -0.002(3) -0.005(2)
O5 0.022(3) 0.029(3) 0.030(4) -0.003(2) 0.004(3) -0.005(2)
O6 0.028(4) 0.029(3) 0.022(4) 0.000(2) 0.006(3) 0.005(2)
O7 0.045(5) 0.026(3) 0.039(5) -0.005(3) 0.005(3) -0.007(3)
O8 0.037(4) 0.044(4) 0.034(4) -0.005(3) 0.008(3) 0.002(3)
O9 0.034(4) 0.048(4) 0.033(4) -0.005(3) -0.007(3) -0.004(3)
O10 0.053(5) 0.035(3) 0.032(4) -0.010(3) 0.000(4) -0.015(3)
O11 0.043(5) 0.036(3) 0.035(4) -0.009(3) 0.009(3) 0.003(3)
O12 0.038(5) 0.055(4) 0.043(5) -0.003(3) -0.012(4) -0.006(3)
Sn2 0.0245(3) 0.0293(3) 0.0290(3) 0.0003(2) 0.0039(2) -0.0013(2)
Cl5 0.0310(14) 0.0465(12) 0.0410(15) 0.0005(10) 0.0127(11) -0.0007(10)
Cl6 0.0375(14) 0.0293(10) 0.0462(16) 0.0031(9) 0.0060(11) -0.0041(9)
Cl4 0.0466(15) 0.0530(14) 0.0356(15) 0.0040(12) -0.0022(12) 0.0057(11)
Nb2 0.0234(4) 0.0284(4) 0.0276(4) -0.0053(3) 0.0010(3) -0.0018(3)
Sn1 0.0266(3) 0.0275(3) 0.0333(4) -0.0020(2) 0.0079(3) -0.0039(2)
Cl3 0.0430(15) 0.0308(11) 0.0528(18) -0.0020(10) 0.0126(12) -0.0048(9)
Cl2 0.0575(17) 0.0464(13) 0.0335(14) 0.0052(10) 0.0016(12) 0.0022(11)
Cl1 0.0415(17) 0.0454(13) 0.062(2) -0.0089(13) 0.0268(14) -0.0090(11)
Nb1 0.0218(4) 0.0269(4) 0.0263(4) -0.0032(3) 0.0029(3) -0.0010(3)

loop_
_atom_type_symbol
_atom_type_scat_dispersion_real
_atom_type_scat_dispersion_imag
_atom_type_scat_Cromer_Mann_a1
_atom_type_scat_Cromer_Mann_b1
_atom_type_scat_Cromer_Mann_a2
_atom_type_scat_Cromer_Mann_b2
_atom_type_scat_Cromer_Mann_a3
_atom_type_scat_Cromer_Mann_b3
_atom_type_scat_Cromer_Mann_a4
_atom_type_scat_Cromer_Mann_b4
_atom_type_scat_Cromer_Mann_c
_atom_type_scat_source
C 0.0033 0.0016 2.3100 20.8439 1.0200 10.2075 1.5886 0.5687 0.8650 51.6512 0.2156 'International Tables Vol C 4.2.6.8 and 6.1.1.4'
H 0.0000 0.0000 0.4930 10.5109 0.3229 26.1257 0.1402 3.1424 0.0408 57.7998 0.0030 'International Tables Vol C 4.2.6.8 and 6.1.1.4'
O 0.0106 0.0060 3.0485 13.2771 2.2868 5.7011 1.5463 0.3239 0.8670 32.9089 0.2508 'International Tables Vol C 4.2.6.8 and 6.1.1.4'
Cl 0.1484 0.1585 11.4604 0.0104 7.1964 1.1662 6.2556 18.5194 1.6455 47.7784 -9.5574 'International Tables Vol C 4.2.6.8 and 6.1.1.4'
Nb -2.0727 0.6215 17.6142 1.1887 12.0144 11.7660 4.0418 0.2048 3.5335 69.7957 3.7559 'International Tables Vol C 4.2.6.8 and 6.1.1.4'
Sn -0.6537 1.4246 19.1889 5.8303 19.1005 0.5031 4.4585 26.8909 2.4663 83.9572 4.7821 'International Tables Vol C 4.2.6.8 and 6.1.1.4'

loop_
_geom_angle_atom_site_label_1
_geom_angle_atom_site_label_2
_geom_angle_atom_site_label_3
_geom_angle
_geom_angle_publ_flag
C2 C1 O3 109.8(8) yes
C2 C1 H11 109.3 no
O3 C1 H11 108.7 no
C2 C1 H12 110.2 no
O3 C1 H12 108.9 no
H11 C1 H12 109.9 no
C1 C2 H22 109.1 no
C1 C2 H21 110.2 no
H22 C2 H21 109.2 no
C1 C2 H23 110.1 no
H22 C2 H23 108.6 no
H21 C2 H23 109.6 no
C4 C3 O4 110.3(8) yes
C4 C3 H32 110.0 no
O4 C3 H32 108.8 no
C4 C3 H31 109.4 no
O4 C3 H31 109.8 no
H32 C3 H31 108.4 no
C3 C4 H41 109.2 no
C3 C4 H43 109.5 no
H41 C4 H43 109.1 no
C3 C4 H42 109.9 no
H41 C4 H42 109.3 no
H43 C4 H42 109.8 no
C6 C5 O5 109.8(7) yes
C6 C5 H51 110.2 no
O5 C5 H51 109.6 no
C6 C5 H52 109.8 no
O5 C5 H52 108.3 no
H51 C5 H52 109.0 no
C5 C6 H62 109.4 no
C5 C6 H61 109.7 no
H62 C6 H61 109.8 no
C5 C6 H63 109.3 no
H62 C6 H63 109.5 no
H61 C6 H63 109.2 no
C8 C7 O6 111.2(8) yes
C8 C7 H72 109.5 no
O6 C7 H72 107.9 no
C8 C7 H71 109.2 no
O6 C7 H71 109.0 no
H72 C7 H71 110.0 no
C7 C8 H81 109.2 no
C7 C8 H83 109.3 no
H81 C8 H83 109.1 no
C7 C8 H82 109.8 no
H81 C8 H82 109.4 no
H83 C8 H82 110.0 no
C10 C9 O7 110.1(12) yes
C10 C9 H91 109.1 no
O7 C9 H91 109.2 no
C10 C9 H92 109.9 no
O7 C9 H92 108.9 no
H91 C9 H92 109.6 no
C9 C10 H103 107.6 no
C9 C10 H102 110.2 no
H103 C10 H102 109.7 no
C9 C10 H101 109.5 no
H103 C10 H101 110.4 no
H102 C10 H101 109.3 no
C12 C11 O8 110.7(12) yes
C12 C11 H112 108.9 no
O8 C11 H112 109.6 no
C12 C11 H111 108.1 no
O8 C11 H111 110.6 no
H112 C11 H111 108.8 no
C11 C12 H121 107.9 no
C11 C12 H122 110.5 no
H121 C12 H122 109.8 no
C11 C12 H123 109.4 no
H121 C12 H123 109.8 no
H122 C12 H123 109.4 no
C14 C13 O9 110.3(11) yes
C14 C13 H132 108.7 no
O9 C13 H132 109.2 no
C14 C13 H131 108.5 no
O9 C13 H131 110.6 no
H132 C13 H131 109.6 no
C13 C14 H143 108.7 no
C13 C14 H142 109.3 no
H143 C14 H142 109.9 no
C13 C14 H141 108.8 no
H143 C14 H141 110.1 no
H142 C14 H141 110.0 no
C16 C15 O10 109.5(12) yes
C16 C15 H151 109.0 no
O10 C15 H151 110.4 no
C16 C15 H152 109.4 no
O10 C15 H152 109.3 no
H151 C15 H152 109.4 no
C15 C16 H162 110.3 no
C15 C16 H161 109.7 no
H162 C16 H161 109.2 no
C15 C16 H163 109.2 no
H162 C16 H163 109.3 no
H161 C16 H163 109.2 no
C18 C17 O11 108.9(11) yes
C18 C17 H172 110.4 no
O11 C17 H172 110.2 no
C18 C17 H171 108.6 no
O11 C17 H171 109.4 no
H172 C17 H171 109.4 no
C17 C18 H181 106.3 no
C17 C18 H183 109.0 no
H181 C18 H183 109.9 no
C17 C18 H182 110.5 no
H181 C18 H182 111.5 no
H183 C18 H182 109.7 no
C20 C19 O12 112(2) yes
C20 C19 H191 109.8 no
O12 C19 H191 109.2 no
C20 C19 H192 108.0 no
O12 C19 H192 108.2 no
H191 C19 H192 110.0 no
C19 C20 H202 108.7 no
C19 C20 H201 108.4 no
H202 C20 H201 109.7 no
C19 C20 H203 110.5 no
H202 C20 H203 109.7 no
H201 C20 H203 109.8 no
C22 C21 O12 109(2) yes
C22 C21 H212 109.7 no
O12 C21 H212 109.7 no
C22 C21 H211 109.6 no
O12 C21 H211 109.8 no
H212 C21 H211 109.4 no
C21 C22 H221 109.6 no
C21 C22 H223 109.4 no
H221 C22 H223 109.8 no
C21 C22 H222 108.7 no
H221 C22 H222 109.4 no
H223 C22 H222 110.0 no
Sn1 O1 Nb1 174.2(4) yes
Sn2 O2 Nb2 175.9(4) yes
C1 O3 Nb2 125.8(6) yes
C1 O3 Sn1 124.1(7) yes
Nb2 O3 Sn1 109.4(3) yes
C3 O4 Nb2 124.6(7) yes
C3 O4 Sn1 122.5(6) yes
Nb2 O4 Sn1 109.2(3) yes
C5 O5 Sn2 122.4(6) yes
C5 O5 Nb1 124.9(6) yes
Sn2 O5 Nb1 108.4(3) yes
C7 O6 Sn2 125.9(6) yes
C7 O6 Nb1 125.0(6) yes
Sn2 O6 Nb1 108.5(3) yes
C9 O7 Nb1 127.0(8) yes
C9 O7 H7 121.3 no
Nb1 O7 H7 111.6 no
C11 O8 Nb1 155.2(8) yes
C13 O9 Nb1 166.7(7) yes
C15 O10 Nb2 131.9(7) yes
C15 O10 H10 107.0 no
Nb2 O10 H10 121.1 no
C17 O11 Nb2 159.8(8) yes
C21 O12 Nb2 152.4(11) yes
C19 O12 Nb2 164.7(13) yes
O5 Sn2 O6 71.6(3) yes
O5 Sn2 O2 88.4(2) yes
O6 Sn2 O2 86.2(2) yes
O5 Sn2 Cl5 93.89(18) yes
O6 Sn2 Cl5 165.2(2) yes
O2 Sn2 Cl5 90.4(2) yes
O5 Sn2 Cl6 89.04(17) yes
O6 Sn2 Cl6 89.55(16) yes
O2 Sn2 Cl6 175.6(2) yes
Cl5 Sn2 Cl6 93.42(9) yes
O5 Sn2 Cl4 166.93(19) yes
O6 Sn2 Cl4 95.3(2) yes
O2 Sn2 Cl4 89.80(19) yes
Cl5 Sn2 Cl4 99.07(10) yes
Cl6 Sn2 Cl4 91.84(9) yes
O10 Nb2 O3 79.7(3) yes
O10 Nb2 O4 78.4(3) yes
O3 Nb2 O4 70.2(3) yes
O10 Nb2 O11 83.6(3) yes
O3 Nb2 O11 91.6(3) yes
O4 Nb2 O11 156.3(3) yes
O10 Nb2 O12 83.7(3) yes
O3 Nb2 O12 157.5(3) yes
O4 Nb2 O12 91.8(3) yes
O11 Nb2 O12 101.5(4) yes
O10 Nb2 O2 173.8(3) yes
O3 Nb2 O2 95.1(3) yes
O4 Nb2 O2 96.7(3) yes
O11 Nb2 O2 100.0(3) yes
O12 Nb2 O2 100.4(3) yes
O4 Sn1 O3 70.6(3) yes
O4 Sn1 O1 87.0(3) yes
O3 Sn1 O1 86.0(3) yes
O4 Sn1 Cl3 89.08(19) yes
O3 Sn1 Cl3 89.65(17) yes
O1 Sn1 Cl3 174.9(2) yes
O4 Sn1 Cl2 166.1(2) yes
O3 Sn1 Cl2 95.6(2) yes
O1 Sn1 Cl2 90.7(2) yes
Cl3 Sn1 Cl2 92.33(10) yes
O4 Sn1 Cl1 94.8(2) yes
O3 Sn1 Cl1 165.0(2) yes
O1 Sn1 Cl1 90.4(2) yes
Cl3 Sn1 Cl1 93.14(9) yes
Cl2 Sn1 Cl1 98.97(12) yes
O7 Nb1 O5 78.0(3) yes
O7 Nb1 O6 80.8(3) yes
O5 Nb1 O6 70.6(3) yes
O7 Nb1 O8 84.0(3) yes
O5 Nb1 O8 155.9(3) yes
O6 Nb1 O8 90.9(3) yes
O7 Nb1 O9 83.0(3) yes
O5 Nb1 O9 91.3(3) yes
O6 Nb1 O9 157.8(3) yes
O8 Nb1 O9 102.4(4) yes
O7 Nb1 O1 173.7(3) yes
O5 Nb1 O1 97.2(3) yes
O6 Nb1 O1 93.8(3) yes
O8 Nb1 O1 99.4(3) yes
O9 Nb1 O1 101.3(3) yes

loop_
_geom_bond_atom_site_label_1
_geom_bond_atom_site_label_2
_geom_bond_distance
_geom_bond_publ_flag
C1 C2 1.494(14) yes
C1 O3 1.483(12) yes
C1 H11 0.968 no
C1 H12 0.979 no
C2 H22 0.959 no
C2 H21 0.957 no
C2 H23 0.962 no
C3 C4 1.517(14) yes
C3 O4 1.464(12) yes
C3 H32 0.967 no
C3 H31 0.966 no
C4 H41 0.961 no
C4 H43 0.965 no
C4 H42 0.960 no
C5 C6 1.500(13) yes
C5 O5 1.458(12) yes
C5 H51 0.972 no
C5 H52 0.974 no
C6 H62 0.963 no
C6 H61 0.956 no
C6 H63 0.962 no
C7 C8 1.517(14) yes
C7 O6 1.427(12) yes
C7 H72 0.972 no
C7 H71 0.966 no
C8 H81 0.958 no
C8 H83 0.963 no
C8 H82 0.959 no
C9 C10 1.528(9) yes
C9 O7 1.407(14) yes
C9 H91 0.973 no
C9 H92 0.969 no
C10 H103 0.962 no
C10 H102 0.959 no
C10 H101 0.964 no
C11 C12 1.524(9) yes
C11 O8 1.408(15) yes
C11 H112 0.973 no
C11 H111 0.972 no
C12 H121 0.959 no
C12 H122 0.961 no
C12 H123 0.961 no
C13 C14 1.525(9) yes
C13 O9 1.385(16) yes
C13 H132 0.976 no
C13 H131 0.979 no
C14 H143 0.961 no
C14 H142 0.962 no
C14 H141 0.962 no
C15 C16 1.57(2) yes
C15 O10 1.425(13) yes
C15 H151 0.966 no
C15 H152 0.969 no
C16 H162 0.962 no
C16 H161 0.963 no
C16 H163 0.964 no
C17 C18 1.522(9) yes
C17 O11 1.367(13) yes
C17 H172 0.975 no
C17 H171 0.974 no
C18 H181 0.963 no
C18 H183 0.967 no
C18 H182 0.970 no
C19 C20 1.40(4) yes
C19 O12 1.44(3) yes
C19 H191 0.971 no
C19 H192 0.973 no
C20 H202 0.961 no
C20 H201 0.960 no
C20 H203 0.962 no
C21 C22 1.41(3) yes
C21 O12 1.48(2) yes
C21 H212 0.970 no
C21 H211 0.973 no
C22 H221 0.966 no
C22 H223 0.970 no
C22 H222 0.969 no
O1 Sn1 2.041(7) yes
O1 Nb1 1.786(7) yes
O2 Sn2 2.051(6) yes
O2 Nb2 1.774(6) yes
O3 Nb2 2.101(8) yes
O3 Sn1 2.088(7) yes
O4 Nb2 2.100(7) yes
O4 Sn1 2.093(7) yes
O5 Sn2 2.093(7) yes
O5 Nb1 2.119(6) yes
O6 Sn2 2.091(7) yes
O6 Nb1 2.117(7) yes
O7 Nb1 2.309(6) yes
O7 H7 0.820 no
O8 Nb1 1.866(8) yes
O9 Nb1 1.856(8) yes
O10 Nb2 2.299(6) yes
O10 H10 0.818 no
O11 Nb2 1.854(8) yes
O12 Nb2 1.836(8) yes
O12 Nb2 1.836(8) yes
Sn2 Cl5 2.367(3) yes
Sn2 Cl6 2.418(2) yes
Sn2 Cl4 2.379(3) yes
Sn1 Cl3 2.415(2) yes
Sn1 Cl2 2.373(3) yes
Sn1 Cl1 2.370(3) yes

loop_
_geom_hbond_atom_site_label_D
_geom_hbond_atom_site_label_H
_geom_hbond_atom_site_label_A
_geom_hbond_site_symmetry_A
_geom_hbond_angle_DHA
_geom_hbond_distance_DH
_geom_hbond_distance_HA
_geom_hbond_distance_DA
_geom_hbond_publ_flag
C12 H122 C20 3_575 165 0.96 2.53 3.46(2) yes

loop_
_oxford_twin_element_scale_factors
0.38(4)
0.62(4)
